data_7220914
loop_
_publ_author_name
'Ryu, Hyunsoo'
'Mulyana, Yanyan'
'Park, In-Hyeok'
'Kim, Jinhee'
'Lindoy, Leonard F.'
'Lee, Shim Sung'

_publ_section_title
;
 Discrete and polymeric complexes of a macrocyclic pillar ligand in the
 absence and presence of dicarboxylic acid coligands
;
_journal_issue 30
_journal_name_full CrystEngComm
_journal_page_first 5717
_journal_paper_doi 10.1039/C5CE01127B
_journal_volume 17
_journal_year 2015
_chemical_formula_moiety 'C37.50 H29 N6.50 O6 Zn'
_chemical_formula_sum 'C37.5 H29 N6.5 O6 Zn'
_chemical_formula_weight 732.04
_chemical_name_systematic 4
_space_group_IT_number 60
_symmetry_cell_setting orthorhombic
_symmetry_space_group_name_Hall '-P 2n 2ab'
_symmetry_space_group_name_H-M 'P b c n'
_atom_sites_solution_hydrogens geom
_atom_sites_solution_primary direct
_atom_sites_solution_secondary difmap
_audit_creation_method SHELXL-97
_audit_update_record
;
2015-04-22 deposited with the CCDC.
2015-06-29 downloaded from the CCDC.
;
_cell_angle_alpha 90.00
_cell_angle_beta 90.00
_cell_angle_gamma 90.00
_cell_formula_units_Z 8
_cell_length_a 25.9109(10)
_cell_length_b 18.3337(7)
_cell_length_c 14.7137(5)
_cell_measurement_reflns_used 3125
_cell_measurement_temperature 173(2)
_cell_measurement_theta_max 28.31
_cell_measurement_theta_min 2.37
_cell_volume 6989.6(4)
_computing_cell_refinement 'Bruker SAINT'
_computing_data_collection 'Bruker APEX2'
_computing_data_reduction 'Bruker SAINT'
_computing_molecular_graphics 'Bruker SHELXTL'
_computing_publication_material 'Bruker SHELXTL'
_computing_structure_refinement 'SHELXL-97 (Sheldrick, 2008)'
_computing_structure_solution 'SHELXS-97 (Sheldrick, 2008)'
_diffrn_ambient_temperature 173(2)
_diffrn_measured_fraction_theta_full 0.984
_diffrn_measured_fraction_theta_max 0.984
_diffrn_measurement_device_type 'Bruker APEX-II CCD'
_diffrn_measurement_method '\f and \w scans'
_diffrn_radiation_monochromator graphite
_diffrn_radiation_source 'fine-focus sealed tube'
_diffrn_radiation_type MoK\a
_diffrn_radiation_wavelength 0.71073
_diffrn_reflns_av_R_equivalents 0.1613
_diffrn_reflns_av_sigmaI/netI 0.1928
_diffrn_reflns_limit_h_max 30
_diffrn_reflns_limit_h_min -28
_diffrn_reflns_limit_k_max 22
_diffrn_reflns_limit_k_min -17
_diffrn_reflns_limit_l_max 18
_diffrn_reflns_limit_l_min -18
_diffrn_reflns_number 41229
_diffrn_reflns_theta_full 26.00
_diffrn_reflns_theta_max 26.00
_diffrn_reflns_theta_min 1.94
_exptl_absorpt_coefficient_mu 0.759
_exptl_absorpt_correction_T_max 0.9481
_exptl_absorpt_correction_T_min 0.8940
_exptl_absorpt_correction_type multi-scan
_exptl_absorpt_process_details SADABS
_exptl_crystal_colour violet
_exptl_crystal_density_diffrn 1.391
_exptl_crystal_density_method 'not measured'
_exptl_crystal_description block
_exptl_crystal_F_000 3020
_exptl_crystal_size_max 0.15
_exptl_crystal_size_mid 0.09
_exptl_crystal_size_min 0.07
_refine_diff_density_max 2.532
_refine_diff_density_min -0.571
_refine_diff_density_rms 0.124
_refine_ls_extinction_method none
_refine_ls_goodness_of_fit_ref 1.031
_refine_ls_hydrogen_treatment constr
_refine_ls_matrix_type full
_refine_ls_number_parameters 493
_refine_ls_number_reflns 6761
_refine_ls_number_restraints 24
_refine_ls_restrained_S_all 1.033
_refine_ls_R_factor_all 0.2049
_refine_ls_R_factor_gt 0.0994
_refine_ls_shift/su_max 0.000
_refine_ls_shift/su_mean 0.000
_refine_ls_structure_factor_coef Fsqd
_refine_ls_weighting_details 'calc w=1/[\s^2^(Fo^2^)+(0.1101P)^2^+24.4262P] where P=(Fo^2^+2Fc^2^)/3'
_refine_ls_weighting_scheme calc
_refine_ls_wR_factor_gt 0.2115
_refine_ls_wR_factor_ref 0.2613
_reflns_number_gt 3282
_reflns_number_total 6761
_reflns_threshold_expression >2sigma(I)
_cod_data_source_file c5ce01127b2.cif
_cod_data_source_block 4
_cod_depositor_comments
;
The following automatic conversions were performed:

'_symmetry_cell_setting' value 'Orthorhombic' changed to
'orthorhombic' according to
/usr/data/users/saulius/crontab/automatic-downloads/rss-feeds/RSC/lib/dictionaries/cif_core.dic
dictionary named 'cif_core.dic' version 2.4.2 from 2011-04-26.

Automatic conversion script
Id: cif_fix_values 3271 2015-04-21 07:52:19Z andrius 

 Adding full bibliography for 7220910--7220915.cif.
;
_cod_original_sg_symbol_H-M Pbcn
_cod_original_formula_sum 'C37.50 H29 N6.50 O6 Zn'
_cod_database_code 7220914

loop_
_symmetry_equiv_pos_as_xyz
'x, y, z'
'-x+1/2, -y+1/2, z+1/2'
'-x, y, -z+1/2'
'x+1/2, -y+1/2, -z'
'-x, -y, -z'
'x-1/2, y-1/2, -z-1/2'
'x, -y, z-1/2'
'-x-1/2, y-1/2, z'

loop_
_atom_site_label
_atom_site_type_symbol
_atom_site_fract_x
_atom_site_fract_y
_atom_site_fract_z
_atom_site_U_iso_or_equiv
_atom_site_adp_type
_atom_site_occupancy
_atom_site_symmetry_multiplicity
_atom_site_calc_flag
_atom_site_refinement_flags
Zn1 Zn 0.29026(3) 0.72869(4) -0.10359(6) 0.0204(3) Uani 1 1 d .
N1 N 0.2430(2) 0.7833(3) -0.0184(4) 0.0219(15) Uani 1 1 d .
N2 N -0.1577(2) 1.1747(3) 0.5272(4) 0.0211(15) Uani 1 1 d .
N3 N 0.1273(2) 1.0024(3) 0.2522(4) 0.0228(15) Uani 1 1 d .
N4 N 0.0532(2) 1.0751(3) 0.3385(4) 0.0227(15) Uani 1 1 d .
H4 H 0.0554 1.0273 0.3350 0.027 Uiso 1 1 calc R
N5 N 0.0061(2) 0.9444(3) 0.3735(4) 0.0222(15) Uani 1 1 d .
N6 N 0.0815(2) 0.8731(3) 0.2878(4) 0.0241(16) Uani 1 1 d .
H6 H 0.0830 0.9201 0.3000 0.029 Uiso 1 1 calc R
O1 O 0.1813(2) 0.3018(3) -0.1867(3) 0.0253(13) Uani 1 1 d .
O2 O 0.1485(2) 0.3650(3) -0.0729(4) 0.0372(15) Uani 1 1 d .
O3 O 0.25757(19) 0.6604(3) -0.1880(3) 0.0251(13) Uani 1 1 d .
O4 O 0.2239(2) 0.6139(3) -0.0625(4) 0.0374(15) Uani 1 1 d .
C1 C 0.2278(3) 0.8515(4) -0.0302(5) 0.0237(19) Uani 1 1 d .
H1A H 0.2384 0.8765 -0.0837 0.028 Uiso 1 1 calc R
C2 C 0.1973(3) 0.8879(4) 0.0314(5) 0.0252(19) Uani 1 1 d .
H2A H 0.1880 0.9371 0.0202 0.030 Uiso 1 1 calc R
C3 C 0.1801(3) 0.8538(4) 0.1098(5) 0.0186(17) Uani 1 1 d .
C4 C 0.1956(3) 0.7820(4) 0.1203(5) 0.0237(19) Uani 1 1 d .
H4A H 0.1846 0.7552 0.1721 0.028 Uiso 1 1 calc R
C5 C 0.2266(3) 0.7490(4) 0.0567(5) 0.025(2) Uani 1 1 d .
H5A H 0.2369 0.6998 0.0663 0.030 Uiso 1 1 calc R
C6 C 0.1479(3) 0.8897(4) 0.1780(5) 0.0256(19) Uani 1 1 d .
C7 C 0.1539(3) 0.9646(4) 0.1922(5) 0.0230(18) Uani 1 1 d .
H7A H 0.1786 0.9897 0.1564 0.028 Uiso 1 1 calc R
C8 C 0.1355(3) 1.0763(4) 0.2665(5) 0.0213(18) Uani 1 1 d .
C9 C 0.1798(3) 1.1138(4) 0.2415(5) 0.030(2) Uani 1 1 d .
H9A H 0.2072 1.0882 0.2128 0.036 Uiso 1 1 calc R
C10 C 0.1846(3) 1.1879(5) 0.2578(6) 0.034(2) Uani 1 1 d .
H10A H 0.2146 1.2131 0.2381 0.041 Uiso 1 1 calc R
C11 C 0.1463(3) 1.2247(5) 0.3021(6) 0.034(2) Uani 1 1 d .
H11A H 0.1496 1.2754 0.3138 0.041 Uiso 1 1 calc R
C12 C 0.1028(3) 1.1873(4) 0.3297(5) 0.031(2) Uani 1 1 d .
H12A H 0.0766 1.2130 0.3616 0.038 Uiso 1 1 calc R
C13 C 0.0961(3) 1.1147(4) 0.3128(5) 0.0223(18) Uani 1 1 d .
C14 C 0.0092(3) 1.1023(4) 0.3678(5) 0.026(2) Uani 1 1 d .
H14A H 0.0057 1.1539 0.3678 0.031 Uiso 1 1 calc R
C15 C -0.0329(3) 1.0609(4) 0.3992(5) 0.0193(17) Uani 1 1 d .
C16 C -0.0769(3) 1.0999(4) 0.4380(5) 0.0202(18) Uani 1 1 d .
C17 C -0.0865(3) 1.1732(4) 0.4235(5) 0.0237(19) Uani 1 1 d .
H17A H -0.0659 1.1997 0.3815 0.028 Uiso 1 1 calc R
C18 C -0.1255(3) 1.2081(4) 0.4690(5) 0.0237(19) Uani 1 1 d .
H18A H -0.1301 1.2588 0.4587 0.028 Uiso 1 1 calc R
C19 C -0.1494(3) 1.1036(4) 0.5399(5) 0.0227(18) Uani 1 1 d .
H19A H -0.1715 1.0779 0.5804 0.027 Uiso 1 1 calc R
C20 C -0.1110(3) 1.0659(4) 0.4980(5) 0.0196(17) Uani 1 1 d .
H20A H -0.1073 1.0152 0.5099 0.024 Uiso 1 1 calc R
C21 C -0.0323(3) 0.9842(4) 0.3997(5) 0.0227(18) Uani 1 1 d .
H21A H -0.0624 0.9599 0.4208 0.027 Uiso 1 1 calc R
C22 C 0.0056(3) 0.8673(4) 0.3800(5) 0.0208(18) Uani 1 1 d .
C23 C -0.0305(3) 0.8278(4) 0.4303(5) 0.028(2) Uani 1 1 d .
H23A H -0.0575 0.8524 0.4615 0.033 Uiso 1 1 calc R
C24 C -0.0267(3) 0.7525(5) 0.4343(6) 0.034(2) Uani 1 1 d .
H24A H -0.0520 0.7254 0.4666 0.041 Uiso 1 1 calc R
C25 C 0.0129(3) 0.7170(4) 0.3925(6) 0.038(2) Uani 1 1 d .
H25A H 0.0155 0.6654 0.3968 0.045 Uiso 1 1 calc R
C26 C 0.0487(3) 0.7553(4) 0.3446(6) 0.032(2) Uani 1 1 d .
H26A H 0.0764 0.7301 0.3165 0.039 Uiso 1 1 calc R
C27 C 0.0453(3) 0.8303(4) 0.3361(5) 0.0220(18) Uani 1 1 d .
C28 C 0.1129(3) 0.8475(4) 0.2263(5) 0.0229(19) Uani 1 1 d .
H28A H 0.1117 0.7967 0.2137 0.028 Uiso 1 1 calc R
C29 C 0.1922(3) 0.4932(4) -0.3428(6) 0.036(2) Uani 1 1 d .
H29A H 0.1906 0.4949 -0.4073 0.043 Uiso 1 1 calc R
C30 C 0.2089(3) 0.5537(4) -0.2944(5) 0.030(2) Uani 1 1 d .
H30A H 0.2200 0.5961 -0.3260 0.036 Uiso 1 1 calc R
C31 C 0.2093(3) 0.5525(4) -0.2004(5) 0.0241(18) Uani 1 1 d .
C32 C 0.1923(3) 0.4908(4) -0.1562(5) 0.0224(18) Uani 1 1 d .
H32A H 0.1906 0.4908 -0.0917 0.027 Uiso 1 1 calc R
C33 C 0.1776(3) 0.4287(4) -0.2033(5) 0.0233(19) Uani 1 1 d .
C34 C 0.1780(3) 0.4302(4) -0.2974(6) 0.032(2) Uani 1 1 d .
H34A H 0.1686 0.3879 -0.3308 0.039 Uiso 1 1 calc R
C35 C 0.2311(3) 0.6132(4) -0.1452(6) 0.0239(19) Uani 1 1 d .
C36 C 0.1671(3) 0.3603(4) -0.1509(6) 0.0254(19) Uani 1 1 d .
O1W O 0.0723(6) 0.4707(8) -0.0346(14) 0.110(7) Uani 0.50 1 d P
O2W O 0.0000 0.2684(6) 0.2500 0.103(4) Uani 1 2 d S
O3W O 0.3873(4) 0.1193(6) 0.9740(7) 0.037(3) Uani 0.50 1 d PU
O5 O 0.0721(5) 0.3780(7) 0.2924(11) 0.074(5) Uani 0.50 1 d P
C37 C 0.0673(7) 0.4401(11) 0.2608(14) 0.046(5) Uani 0.50 1 d PU
N7 N 0.0603(6) 0.4527(9) 0.1769(13) 0.060(5) Uani 0.50 1 d PU
C38 C 0.0509(9) 0.5282(13) 0.1523(18) 0.092(8) Uani 0.50 1 d PU
H38A H 0.0462 0.5319 0.0864 0.138 Uiso 0.50 1 calc PR
H38B H 0.0805 0.5581 0.1707 0.138 Uiso 0.50 1 calc PR
H38C H 0.0198 0.5457 0.1832 0.138 Uiso 0.50 1 calc PR
C39 C 0.0555(13) 0.3921(15) 0.111(2) 0.122(11) Uani 0.50 1 d P
H39A H 0.0505 0.4121 0.0496 0.183 Uiso 0.50 1 calc PR
H39B H 0.0258 0.3616 0.1269 0.183 Uiso 0.50 1 calc PR
H39C H 0.0870 0.3625 0.1119 0.183 Uiso 0.50 1 calc PR

loop_
_atom_site_aniso_label
_atom_site_aniso_U_11
_atom_site_aniso_U_22
_atom_site_aniso_U_33
_atom_site_aniso_U_23
_atom_site_aniso_U_13
_atom_site_aniso_U_12
Zn1 0.0204(5) 0.0180(5) 0.0227(5) -0.0008(4) 0.0009(4) 0.0034(4)
N1 0.021(4) 0.022(4) 0.023(4) 0.002(3) -0.001(3) 0.005(3)
N2 0.018(4) 0.020(4) 0.025(4) -0.001(3) -0.002(3) -0.003(3)
N3 0.023(4) 0.021(4) 0.025(4) -0.004(3) -0.003(3) 0.010(3)
N4 0.022(4) 0.016(4) 0.031(4) -0.006(3) 0.006(3) 0.002(3)
N5 0.023(4) 0.019(4) 0.024(4) -0.001(3) 0.000(3) 0.009(3)
N6 0.027(4) 0.022(4) 0.024(4) -0.002(3) -0.001(3) 0.007(3)
O1 0.034(3) 0.012(3) 0.030(3) -0.005(2) -0.005(3) 0.000(3)
O2 0.051(4) 0.019(3) 0.041(4) -0.001(3) 0.014(3) 0.001(3)
O3 0.029(3) 0.014(3) 0.032(3) 0.002(2) 0.001(3) -0.001(3)
O4 0.049(4) 0.032(3) 0.030(3) -0.012(3) 0.009(3) -0.010(3)
C1 0.031(5) 0.021(5) 0.019(4) 0.002(4) 0.005(4) 0.011(4)
C2 0.023(5) 0.020(4) 0.033(5) 0.007(4) -0.004(4) 0.007(4)
C3 0.011(4) 0.020(4) 0.025(4) -0.002(4) -0.001(3) 0.002(3)
C4 0.028(5) 0.023(5) 0.021(4) -0.001(4) 0.000(3) 0.001(4)
C5 0.032(5) 0.018(4) 0.025(5) 0.003(4) 0.000(4) 0.001(4)
C6 0.029(5) 0.029(5) 0.020(4) -0.001(4) 0.004(4) 0.002(4)
C7 0.018(4) 0.024(5) 0.027(4) -0.002(4) -0.004(4) -0.002(4)
C8 0.013(4) 0.026(5) 0.025(4) -0.003(4) -0.003(3) 0.001(4)
C9 0.024(5) 0.035(5) 0.032(5) -0.004(4) -0.004(4) 0.001(4)
C10 0.023(5) 0.040(6) 0.040(5) 0.002(4) -0.004(4) -0.005(4)
C11 0.029(5) 0.027(5) 0.046(5) -0.006(4) -0.003(4) -0.002(4)
C12 0.021(5) 0.031(5) 0.042(5) -0.004(4) 0.004(4) 0.008(4)
C13 0.024(5) 0.020(5) 0.022(4) -0.001(4) -0.001(4) -0.004(4)
C14 0.033(5) 0.024(5) 0.020(4) -0.002(4) -0.003(4) 0.002(4)
C15 0.016(4) 0.021(4) 0.021(4) -0.001(4) 0.002(4) -0.005(4)
C16 0.021(5) 0.021(5) 0.019(4) -0.007(3) -0.008(4) 0.002(4)
C17 0.026(5) 0.017(5) 0.027(4) 0.000(4) 0.005(4) 0.000(4)
C18 0.030(5) 0.012(4) 0.029(5) 0.001(4) -0.001(4) -0.002(4)
C19 0.020(5) 0.020(5) 0.029(5) 0.004(4) -0.004(4) 0.000(4)
C20 0.014(4) 0.015(4) 0.030(4) 0.002(3) -0.003(4) 0.005(4)
C21 0.020(4) 0.026(5) 0.023(4) -0.004(4) -0.003(4) -0.002(4)
C22 0.022(5) 0.025(5) 0.015(4) 0.002(3) -0.008(3) -0.002(4)
C23 0.021(5) 0.036(6) 0.025(4) -0.001(4) 0.004(4) -0.003(4)
C24 0.031(5) 0.030(5) 0.041(5) 0.008(4) -0.001(4) -0.005(4)
C25 0.052(6) 0.019(5) 0.042(5) 0.007(4) -0.002(5) 0.006(5)
C26 0.032(5) 0.032(5) 0.032(5) -0.006(4) -0.006(4) 0.005(4)
C27 0.022(5) 0.018(5) 0.027(4) -0.001(4) -0.002(4) 0.006(4)
C28 0.024(5) 0.022(5) 0.023(4) -0.004(4) -0.001(4) 0.011(4)
C29 0.044(6) 0.037(6) 0.027(5) 0.004(4) -0.002(4) -0.005(5)
C30 0.038(5) 0.024(5) 0.029(5) 0.003(4) -0.003(4) -0.005(4)
C31 0.020(4) 0.019(4) 0.034(5) -0.001(4) 0.001(4) 0.001(4)
C32 0.023(4) 0.021(5) 0.023(4) -0.002(4) 0.004(4) 0.004(4)
C33 0.017(5) 0.025(5) 0.028(5) -0.006(4) -0.001(4) -0.004(4)
C34 0.039(6) 0.023(5) 0.035(5) -0.008(4) -0.005(4) -0.006(4)
C35 0.021(5) 0.015(4) 0.036(5) -0.005(4) -0.006(4) 0.006(4)
C36 0.017(4) 0.030(5) 0.028(5) 0.003(4) -0.002(4) -0.001(4)
O1W 0.076(11) 0.069(11) 0.18(2) -0.018(12) 0.030(13) 0.020(9)
O2W 0.066(8) 0.090(9) 0.152(12) 0.000 -0.018(8) 0.000
O3W 0.033(4) 0.037(5) 0.042(5) 0.000(4) -0.018(4) -0.006(4)
O5 0.060(10) 0.033(8) 0.130(14) 0.010(9) -0.008(9) 0.002(7)
C37 0.021(8) 0.052(9) 0.064(9) 0.007(8) 0.000(7) -0.005(7)
N7 0.034(7) 0.059(8) 0.087(9) 0.005(8) 0.010(7) 0.001(7)
C38 0.077(11) 0.088(11) 0.111(11) 0.014(9) -0.008(9) -0.010(9)
C39 0.17(3) 0.09(2) 0.11(2) -0.022(18) 0.03(2) 0.03(2)

loop_
_atom_type_symbol
_atom_type_description
_atom_type_scat_dispersion_real
_atom_type_scat_dispersion_imag
_atom_type_scat_source
C C 0.0033 0.0016 'International Tables Vol C Tables 4.2.6.8 and 6.1.1.4'
H H 0.0000 0.0000 'International Tables Vol C Tables 4.2.6.8 and 6.1.1.4'
N N 0.0061 0.0033 'International Tables Vol C Tables 4.2.6.8 and 6.1.1.4'
O O 0.0106 0.0060 'International Tables Vol C Tables 4.2.6.8 and 6.1.1.4'
Zn Zn 0.2839 1.4301 'International Tables Vol C Tables 4.2.6.8 and 6.1.1.4'

loop_
_geom_angle_atom_site_label_1
_geom_angle_atom_site_label_2
_geom_angle_atom_site_label_3
_geom_angle
_geom_angle_site_symmetry_1
_geom_angle_site_symmetry_3
O3 Zn1 O1 101.8(2) . 8_665
O3 Zn1 N2 109.2(2) . 6_656
O1 Zn1 N2 115.6(2) 8_665 6_656
O3 Zn1 N1 116.7(2) . .
O1 Zn1 N1 106.1(2) 8_665 .
N2 Zn1 N1 107.7(2) 6_656 .
C1 N1 C5 117.3(6) . .
C1 N1 Zn1 124.6(5) . .
C5 N1 Zn1 118.1(5) . .
C19 N2 C18 115.7(6) . .
C19 N2 Zn1 120.7(5) . 6_566
C18 N2 Zn1 123.2(5) . 6_566
C7 N3 C8 122.3(6) . .
C14 N4 C13 125.9(6) . .
C21 N5 C22 122.5(6) . .
C28 N6 C27 124.2(7) . .
C36 O1 Zn1 115.8(5) . 8_655
C35 O3 Zn1 110.8(5) . .
N1 C1 C2 122.8(7) . .
C1 C2 C3 121.1(7) . .
C4 C3 C2 115.4(7) . .
C4 C3 C6 121.1(7) . .
C2 C3 C6 123.5(7) . .
C5 C4 C3 120.7(7) . .
N1 C5 C4 122.7(7) . .
C28 C6 C7 122.9(7) . .
C28 C6 C3 118.2(7) . .
C7 C6 C3 118.9(7) . .
N3 C7 C6 124.0(7) . .
C9 C8 N3 124.8(7) . .
C9 C8 C13 118.6(7) . .
N3 C8 C13 116.5(7) . .
C10 C9 C8 121.0(8) . .
C11 C10 C9 120.1(8) . .
C10 C11 C12 119.2(8) . .
C13 C12 C11 122.3(8) . .
C12 C13 N4 124.4(7) . .
C12 C13 C8 118.7(7) . .
N4 C13 C8 116.8(7) . .
N4 C14 C15 125.0(7) . .
C21 C15 C14 122.3(7) . .
C21 C15 C16 119.6(7) . .
C14 C15 C16 118.0(7) . .
C17 C16 C20 114.7(7) . .
C17 C16 C15 123.7(7) . .
C20 C16 C15 121.5(7) . .
C18 C17 C16 120.7(7) . .
N2 C18 C17 123.9(7) . .
N2 C19 C20 123.5(7) . .
C19 C20 C16 121.5(7) . .
N5 C21 C15 124.8(7) . .
C27 C22 C23 119.3(7) . .
C27 C22 N5 116.7(7) . .
C23 C22 N5 124.0(7) . .
C24 C23 C22 119.4(8) . .
C25 C24 C23 120.8(8) . .
C26 C25 C24 120.0(8) . .
C25 C26 C27 121.2(8) . .
C26 C27 C22 119.2(7) . .
C26 C27 N6 123.8(7) . .
C22 C27 N6 117.0(6) . .
N6 C28 C6 124.2(7) . .
C34 C29 C30 120.1(8) . .
C31 C30 C29 120.2(8) . .
C32 C31 C30 118.9(7) . .
C32 C31 C35 118.5(7) . .
C30 C31 C35 122.5(7) . .
C31 C32 C33 121.7(7) . .
C34 C33 C32 118.8(7) . .
C34 C33 C36 122.2(7) . .
C32 C33 C36 118.7(7) . .
C33 C34 C29 120.1(7) . .
O4 C35 O3 124.4(7) . .
O4 C35 C31 119.3(7) . .
O3 C35 C31 116.3(7) . .
O2 C36 O1 124.1(7) . .
O2 C36 C33 119.1(7) . .
O1 C36 C33 116.7(7) . .
O5 C37 N7 123(2) . .
C37 N7 C38 116(2) . .
C37 N7 C39 121(2) . .
C38 N7 C39 122(2) . .

loop_
_geom_bond_atom_site_label_1
_geom_bond_atom_site_label_2
_geom_bond_distance
_geom_bond_site_symmetry_2
Zn1 O3 1.956(5) .
Zn1 O1 1.958(5) 8_665
Zn1 N2 2.014(6) 6_656
Zn1 N1 2.019(6) .
N1 C1 1.323(9) .
N1 C5 1.341(9) .
N2 C19 1.336(9) .
N2 C18 1.344(9) .
N2 Zn1 2.014(6) 6_566
N3 C7 1.317(9) .
N3 C8 1.388(9) .
N4 C14 1.316(9) .
N4 C13 1.381(9) .
N5 C21 1.293(9) .
N5 C22 1.416(9) .
N6 C28 1.304(9) .
N6 C27 1.415(9) .
O1 C36 1.250(9) .
O1 Zn1 1.958(5) 8_655
O2 C36 1.248(9) .
O3 C35 1.272(9) .
O4 C35 1.230(9) .
C1 C2 1.375(10) .
C2 C3 1.385(10) .
C3 C4 1.385(10) .
C3 C6 1.462(10) .
C4 C5 1.375(10) .
C6 C28 1.388(10) .
C6 C7 1.396(10) .
C8 C9 1.385(10) .
C8 C13 1.416(10) .
C9 C10 1.385(11) .
C10 C11 1.365(11) .
C11 C12 1.380(11) .
C12 C13 1.365(10) .
C14 C15 1.407(10) .
C15 C21 1.406(10) .
C15 C16 1.464(10) .
C16 C17 1.384(10) .
C16 C20 1.397(10) .
C17 C18 1.371(10) .
C19 C20 1.358(10) .
C22 C27 1.391(10) .
C22 C23 1.396(10) .
C23 C24 1.386(11) .
C24 C25 1.362(11) .
C25 C26 1.360(11) .
C26 C27 1.384(10) .
C29 C34 1.384(10) .
C29 C30 1.387(11) .
C30 C31 1.384(10) .
C31 C32 1.377(10) .
C31 C35 1.488(10) .
C32 C33 1.386(10) .
C33 C34 1.384(10) .
C33 C36 1.498(11) .
O5 C37 1.24(2) .
C37 N7 1.27(2) .
N7 C38 1.45(3) .
N7 C39 1.48(3) .
